data_1542310
loop_
_publ_author_name
'Maji, Arun'
'Bhaskararao, Bangaru'
'Singha, Santanu'
'Sunoj, Raghavan B.'
'Maiti, Debabrata'

_publ_section_title
;
 Directing group assisted meta-hydroxylation by C--H activation
;
_journal_issue 5
_journal_name_full 'Chem. Sci.'
_journal_page_first 3147
_journal_paper_doi 10.1039/C5SC04060D
_journal_volume 7
_journal_year 2016
_chemical_formula_sum 'C16 H12 Cl2 N O5 S'
_chemical_formula_weight 401.23
_chemical_name_systematic
; 
 ? 
;
_space_group_IT_number 19
_symmetry_space_group_name_Hall 'P 2ac 2ab'
_symmetry_space_group_name_H-M 'P 21 21 21'
_atom_sites_solution_hydrogens geom
_atom_sites_solution_primary direct
_atom_sites_solution_secondary difmap
_audit_creation_method SHELXL-97
_audit_update_record
;
2015-08-07 deposited with the CCDC.
2016-01-21 downloaded from the CCDC.
;
_cell_angle_alpha 90.00
_cell_angle_beta 90.00
_cell_angle_gamma 90.00
_cell_formula_units_Z 4
_cell_length_a 5.327(3)
_cell_length_b 15.367(10)
_cell_length_c 19.690(12)
_cell_measurement_temperature 100(2)
_cell_volume 1611.8(17)
_computing_structure_refinement 'SHELXL-97 (Sheldrick, 1997)'
_computing_structure_solution 'SHELXS-97 (Sheldrick, 1990)'
_diffrn_ambient_temperature 100(2)
_diffrn_measured_fraction_theta_full 0.986
_diffrn_measured_fraction_theta_max 0.986
_diffrn_radiation_monochromator graphite
_diffrn_radiation_source 'fine-focus sealed tube'
_diffrn_radiation_type MoK\a
_diffrn_radiation_wavelength 0.71075
_diffrn_reflns_av_R_equivalents 0.1009
_diffrn_reflns_av_sigmaI/netI 0.0903
_diffrn_reflns_limit_h_max 6
_diffrn_reflns_limit_h_min -5
_diffrn_reflns_limit_k_max 17
_diffrn_reflns_limit_k_min -18
_diffrn_reflns_limit_l_max 19
_diffrn_reflns_limit_l_min -23
_diffrn_reflns_number 12367
_diffrn_reflns_theta_full 24.99
_diffrn_reflns_theta_max 24.99
_diffrn_reflns_theta_min 3.36
_exptl_absorpt_coefficient_mu 0.561
_exptl_absorpt_correction_T_max 0.8960
_exptl_absorpt_correction_T_min 0.8960
_exptl_crystal_density_diffrn 1.653
_exptl_crystal_density_method 'not measured'
_exptl_crystal_F_000 820
_exptl_crystal_size_max 0.20
_exptl_crystal_size_mid 0.20
_exptl_crystal_size_min 0.20
_refine_diff_density_max 0.425
_refine_diff_density_min -0.505
_refine_diff_density_rms 0.142
_refine_ls_abs_structure_details 'Flack H D (1983), Acta Cryst. A39, 876-881'
_refine_ls_abs_structure_Flack -0.06(14)
_refine_ls_extinction_method none
_refine_ls_goodness_of_fit_ref 1.155
_refine_ls_hydrogen_treatment mixed
_refine_ls_matrix_type full
_refine_ls_number_parameters 227
_refine_ls_number_reflns 2824
_refine_ls_number_restraints 0
_refine_ls_restrained_S_all 1.155
_refine_ls_R_factor_all 0.0736
_refine_ls_R_factor_gt 0.0659
_refine_ls_shift/su_max 0.000
_refine_ls_shift/su_mean 0.000
_refine_ls_structure_factor_coef Fsqd
_refine_ls_weighting_details 'calc w=1/[\s^2^(Fo^2^)+(0.0688P)^2^+0.8403P] where P=(Fo^2^+2Fc^2^)/3'
_refine_ls_weighting_scheme calc
_refine_ls_wR_factor_gt 0.1530
_refine_ls_wR_factor_ref 0.1579
_reflns_number_gt 2568
_reflns_number_total 2824
_reflns_threshold_expression >2sigma(I)
_cod_data_source_file c5sc04060d2.cif
_cod_data_source_block shelxl
_cod_depositor_comments 'Adding full bibliography for 1542308--1542310.cif.'
_cod_database_code 1542310

loop_
_symmetry_equiv_pos_as_xyz
'x, y, z'
'x+1/2, -y+1/2, -z'
'-x, y+1/2, -z+1/2'
'-x+1/2, -y, z+1/2'

loop_
_atom_site_label
_atom_site_type_symbol
_atom_site_fract_x
_atom_site_fract_y
_atom_site_fract_z
_atom_site_U_iso_or_equiv
_atom_site_adp_type
_atom_site_occupancy
_atom_site_symmetry_multiplicity
_atom_site_calc_flag
_atom_site_refinement_flags
Cl1 Cl 0.3192(3) -0.01360(10) 0.18204(7) 0.0167(4) Uani 1 1 d .
Cl26 Cl 0.4141(3) 0.08099(10) 0.04124(7) 0.0187(4) Uani 1 1 d .
S3 S 0.0179(3) 0.10921(10) 0.33586(7) 0.0137(4) Uani 1 1 d .
O2 O 0.2844(8) 0.1192(3) 0.3277(2) 0.0208(10) Uani 1 1 d .
O4 O -0.1228(8) 0.3769(3) 0.1607(2) 0.0212(10) Uani 1 1 d .
O5 O -0.1118(8) 0.2022(2) 0.32312(19) 0.0134(9) Uani 1 1 d .
O6 O -0.0741(8) 0.0738(3) 0.39828(19) 0.0186(10) Uani 1 1 d .
O7 O -0.3249(9) 0.2780(3) 0.0959(2) 0.0175(10) Uani 1 1 d .
N9 N 0.4060(10) 0.3174(4) 0.2581(3) 0.0216(13) Uani 1 1 d .
C8 C -0.0629(11) 0.1002(4) 0.1994(3) 0.0119(13) Uani 1 1 d .
C10 C -0.2439(11) 0.2741(4) 0.4263(3) 0.0157(14) Uani 1 1 d .
H10 H -0.3815 0.2351 0.4301 0.019 Uiso 1 1 calc R
C11 C 0.1256(12) 0.3246(4) 0.3651(3) 0.0168(14) Uani 1 1 d .
C12 C -0.1225(11) 0.0560(4) 0.2659(3) 0.0138(14) Uani 1 1 d .
H12A H -0.0626 -0.0049 0.2642 0.017 Uiso 1 1 calc R
H12B H -0.3067 0.0549 0.2724 0.017 Uiso 1 1 calc R
C13 C -0.2972(12) 0.3591(4) 0.1249(3) 0.0136(14) Uani 1 1 d .
C14 C -0.0041(12) 0.3960(4) 0.4690(3) 0.0206(15) Uani 1 1 d .
H14 H 0.0218 0.4396 0.5025 0.025 Uiso 1 1 calc R
C16 C 0.1342(11) 0.0742(4) 0.1580(3) 0.0134(13) Uani 1 1 d .
C17 C -0.0757(12) 0.2673(4) 0.3736(3) 0.0159(14) Uani 1 1 d .
C18 C 0.1823(12) 0.1163(4) 0.0957(3) 0.0164(14) Uani 1 1 d .
C19 C -0.2125(11) 0.1701(4) 0.1786(3) 0.0143(13) Uani 1 1 d .
H19 H -0.3500 0.1884 0.2058 0.017 Uiso 1 1 calc R
C20 C -0.1589(12) 0.2127(4) 0.1179(3) 0.0139(14) Uani 1 1 d .
C21 C 0.0337(11) 0.1869(4) 0.0761(3) 0.0146(13) Uani 1 1 d .
H21 H 0.0652 0.2164 0.0345 0.018 Uiso 1 1 calc R
C22 C 0.2818(12) 0.3200(4) 0.3056(3) 0.0163(14) Uani 1 1 d .
C23 C -0.5129(12) 0.4153(4) 0.1055(3) 0.0184(14) Uani 1 1 d .
H23A H -0.5513 0.4068 0.0572 0.022 Uiso 1 1 calc R
H23B H -0.4698 0.4764 0.1135 0.022 Uiso 1 1 calc R
H23C H -0.6598 0.3996 0.1328 0.022 Uiso 1 1 calc R
C24 C 0.1614(13) 0.3881(4) 0.4145(3) 0.0181(14) Uani 1 1 d .
H24 H 0.3004 0.4266 0.4110 0.022 Uiso 1 1 calc R
C25 C -0.2066(12) 0.3398(4) 0.4740(3) 0.0192(15) Uani 1 1 d .
H25 H -0.3218 0.3461 0.5105 0.023 Uiso 1 1 calc R

loop_
_atom_site_aniso_label
_atom_site_aniso_U_11
_atom_site_aniso_U_22
_atom_site_aniso_U_33
_atom_site_aniso_U_23
_atom_site_aniso_U_13
_atom_site_aniso_U_12
Cl1 0.0164(8) 0.0163(8) 0.0172(7) -0.0012(6) -0.0007(6) 0.0038(7)
Cl26 0.0170(8) 0.0230(9) 0.0161(7) -0.0014(7) 0.0017(6) 0.0017(7)
S3 0.0157(8) 0.0128(8) 0.0125(7) 0.0008(6) -0.0016(6) 0.0000(7)
O2 0.016(2) 0.028(3) 0.019(2) -0.003(2) -0.0017(18) 0.001(2)
O4 0.018(3) 0.020(3) 0.025(2) -0.004(2) 0.0003(19) -0.005(2)
O5 0.022(2) 0.009(2) 0.009(2) -0.0016(17) -0.0030(17) 0.0020(18)
O6 0.028(3) 0.019(3) 0.009(2) 0.0022(18) 0.0006(17) -0.003(2)
O7 0.025(3) 0.012(2) 0.015(2) 0.0009(18) -0.0030(19) 0.008(2)
N9 0.017(3) 0.029(4) 0.018(3) -0.002(3) 0.003(2) -0.006(3)
C8 0.017(3) 0.007(3) 0.011(3) 0.003(2) 0.003(2) -0.001(3)
C10 0.012(3) 0.021(4) 0.014(3) 0.003(3) 0.004(2) -0.001(3)
C11 0.014(3) 0.017(4) 0.019(3) 0.004(3) -0.003(2) 0.002(3)
C12 0.016(3) 0.017(4) 0.008(3) 0.001(2) -0.002(2) -0.003(3)
C13 0.018(3) 0.015(4) 0.009(3) 0.002(2) 0.006(2) 0.001(3)
C14 0.033(4) 0.014(3) 0.014(3) -0.001(3) -0.005(3) 0.007(3)
C16 0.011(3) 0.011(3) 0.019(3) -0.002(3) -0.002(2) 0.001(3)
C17 0.017(3) 0.017(4) 0.014(3) -0.001(3) -0.004(3) 0.003(3)
C18 0.017(3) 0.025(4) 0.007(3) -0.002(3) 0.002(2) -0.007(3)
C19 0.017(3) 0.014(3) 0.013(3) -0.001(3) -0.001(3) 0.002(3)
C20 0.017(3) 0.009(3) 0.016(3) 0.005(2) -0.004(3) -0.002(3)
C21 0.015(3) 0.019(3) 0.010(3) 0.000(2) 0.000(2) 0.002(3)
C22 0.013(3) 0.009(3) 0.027(4) -0.002(3) -0.001(3) -0.003(3)
C23 0.018(3) 0.018(4) 0.019(3) 0.001(3) 0.003(3) 0.003(3)
C24 0.022(4) 0.013(3) 0.020(3) -0.003(3) -0.001(3) 0.000(3)
C25 0.022(4) 0.023(4) 0.013(3) 0.006(3) 0.002(3) 0.005(3)

loop_
_atom_type_symbol
_atom_type_description
_atom_type_scat_dispersion_real
_atom_type_scat_dispersion_imag
_atom_type_scat_source
C C 0.0033 0.0016 'International Tables Vol C Tables 4.2.6.8 and 6.1.1.4'
H H 0.0000 0.0000 'International Tables Vol C Tables 4.2.6.8 and 6.1.1.4'
Cl Cl 0.1484 0.1585 'International Tables Vol C Tables 4.2.6.8 and 6.1.1.4'
N N 0.0061 0.0033 'International Tables Vol C Tables 4.2.6.8 and 6.1.1.4'
O O 0.0106 0.0060 'International Tables Vol C Tables 4.2.6.8 and 6.1.1.4'
S S 0.1246 0.1234 'International Tables Vol C Tables 4.2.6.8 and 6.1.1.4'

loop_
_geom_angle_atom_site_label_1
_geom_angle_atom_site_label_2
_geom_angle_atom_site_label_3
_geom_angle
O6 S3 O2 118.4(3)
O6 S3 O5 109.0(2)
O2 S3 O5 108.2(3)
O6 S3 C12 110.4(3)
O2 S3 C12 112.4(3)
O5 S3 C12 96.2(3)
C17 O5 S3 117.3(4)
C13 O7 C20 116.8(5)
C16 C8 C19 118.7(5)
C16 C8 C12 122.6(6)
C19 C8 C12 118.6(5)
C17 C10 C25 118.1(6)
C17 C10 H10 120.9
C25 C10 H10 120.9
C24 C11 C17 117.6(6)
C24 C11 C22 121.6(6)
C17 C11 C22 120.7(6)
C8 C12 S3 112.3(4)
C8 C12 H12A 109.1
S3 C12 H12A 109.1
C8 C12 H12B 109.1
S3 C12 H12B 109.1
H12A C12 H12B 107.9
O4 C13 O7 122.2(6)
O4 C13 C23 128.1(6)
O7 C13 C23 109.6(5)
C25 C14 C24 119.5(6)
C25 C14 H14 120.2
C24 C14 H14 120.2
C8 C16 C18 121.0(6)
C8 C16 Cl1 119.6(5)
C18 C16 Cl1 119.4(5)
C10 C17 C11 122.8(6)
C10 C17 O5 119.5(6)
C11 C17 O5 117.6(5)
C21 C18 C16 119.6(6)
C21 C18 Cl26 118.5(4)
C16 C18 Cl26 121.8(5)
C20 C19 C8 119.7(6)
C20 C19 H19 120.1
C8 C19 H19 120.1
C21 C20 C19 122.1(6)
C21 C20 O7 119.4(5)
C19 C20 O7 118.1(5)
C20 C21 C18 118.7(5)
C20 C21 H21 120.6
C18 C21 H21 120.6
N9 C22 C11 179.1(7)
C13 C23 H23A 109.5
C13 C23 H23B 109.5
H23A C23 H23B 109.5
C13 C23 H23C 109.5
H23A C23 H23C 109.5
H23B C23 H23C 109.5
C11 C24 C14 120.8(6)
C11 C24 H24 119.6
C14 C24 H24 119.6
C14 C25 C10 121.0(6)
C14 C25 H25 119.5
C10 C25 H25 119.5

loop_
_geom_bond_atom_site_label_1
_geom_bond_atom_site_label_2
_geom_bond_distance
Cl1 C16 1.736(6)
Cl26 C18 1.724(6)
S3 O6 1.431(4)
S3 O2 1.437(4)
S3 O5 1.607(4)
S3 C12 1.767(6)
O4 C13 1.199(7)
O5 C17 1.423(7)
O7 C13 1.377(7)
O7 C20 1.406(7)
N9 C22 1.147(8)
C8 C16 1.387(8)
C8 C19 1.398(8)
C8 C12 1.509(7)
C10 C17 1.375(8)
C10 C25 1.393(8)
C10 H10 0.9500
C11 C24 1.391(9)
C11 C17 1.397(9)
C11 C22 1.438(8)
C12 H12A 0.9900
C12 H12B 0.9900
C13 C23 1.487(9)
C14 C25 1.386(9)
C14 C24 1.395(8)
C14 H14 0.9500
C16 C18 1.411(8)
C18 C21 1.397(9)
C19 C20 1.393(8)
C19 H19 0.9500
C20 C21 1.375(8)
C21 H21 0.9500
C23 H23A 0.9800
C23 H23B 0.9800
C23 H23C 0.9800
C24 H24 0.9500
C25 H25 0.9500

loop_
_geom_torsion_atom_site_label_1
_geom_torsion_atom_site_label_2
_geom_torsion_atom_site_label_3
_geom_torsion_atom_site_label_4
_geom_torsion
O6 S3 O5 C17 58.8(5)
O2 S3 O5 C17 -71.1(5)
C12 S3 O5 C17 172.9(4)
C16 C8 C12 S3 94.8(6)
C19 C8 C12 S3 -85.2(6)
O6 S3 C12 C8 171.0(4)
O2 S3 C12 C8 -54.5(5)
O5 S3 C12 C8 58.1(5)
C20 O7 C13 O4 8.9(8)
C20 O7 C13 C23 -170.0(5)
C19 C8 C16 C18 -0.8(9)
C12 C8 C16 C18 179.2(5)
C19 C8 C16 Cl1 -178.9(4)
C12 C8 C16 Cl1 1.1(8)
C25 C10 C17 C11 -1.7(9)
C25 C10 C17 O5 -178.5(5)
C24 C11 C17 C10 3.3(10)
C22 C11 C17 C10 -173.9(6)
C24 C11 C17 O5 -179.9(5)
C22 C11 C17 O5 3.0(9)
S3 O5 C17 C10 -90.3(6)
S3 O5 C17 C11 92.7(6)
C8 C16 C18 C21 1.7(9)
Cl1 C16 C18 C21 179.9(5)
C8 C16 C18 Cl26 -176.0(5)
Cl1 C16 C18 Cl26 2.1(7)
C16 C8 C19 C20 -1.0(9)
C12 C8 C19 C20 179.0(5)
C8 C19 C20 C21 1.9(9)
C8 C19 C20 O7 174.9(5)
C13 O7 C20 C21 -105.5(6)
C13 O7 C20 C19 81.2(7)
C19 C20 C21 C18 -1.0(9)
O7 C20 C21 C18 -173.9(5)
C16 C18 C21 C20 -0.8(9)
Cl26 C18 C21 C20 177.0(5)
C24 C11 C22 N9 -49(45)
C17 C11 C22 N9 128(45)
C17 C11 C24 C14 -2.4(9)
C22 C11 C24 C14 174.8(6)
C25 C14 C24 C11 0.0(9)
C24 C14 C25 C10 1.6(9)
C17 C10 C25 C14 -0.8(9)
